data_7021229
loop_
_publ_author_name
'Kon, Hiroki'
'Nagata, Toshi'

_publ_section_title
;
 New ternary ligands consisting of an N4 bridging ligand and two
 terpyridines, and their Co(ii) and Ni(ii) dinuclear complexes. Structure,
 redox properties, and reaction with acid.
;
_journal_issue 16
_journal_name_full 'Dalton transactions (Cambridge, England : 2003)'
_journal_page_first 5697
_journal_page_last 5705
_journal_paper_doi 10.1039/c3dt33011g
_journal_volume 42
_journal_year 2013
_chemical_formula_moiety 'C70 H56 Cl N12 Ni2 O4, 3(F6 P), 4(C7 H8), 2(C3 H6 O)'
_chemical_formula_sum 'C104 H100 Cl F18 N12 Ni2 O6 P3'
_chemical_formula_weight 2201.74
_chemical_name_systematic
;
?
;
_space_group_IT_number 15
_symmetry_cell_setting monoclinic
_symmetry_Int_Tables_number 15
_symmetry_space_group_name_Hall '-C 2yc'
_symmetry_space_group_name_H-M 'C 1 2/c 1'
_atom_sites_solution_hydrogens geom
_atom_sites_solution_primary direct
_atom_sites_solution_secondary difmap
_audit_creation_method SHELXL-97
_cell_angle_alpha 90.00
_cell_angle_beta 101.727(2)
_cell_angle_gamma 90.00
_cell_formula_units_Z 4
_cell_length_a 17.106(3)
_cell_length_b 27.459(4)
_cell_length_c 21.567(3)
_cell_measurement_reflns_used 12121
_cell_measurement_temperature 123
_cell_measurement_theta_max 27.49
_cell_measurement_theta_min 3.03
_cell_volume 9919(3)
_computing_structure_refinement 'SHELXL-97 (Sheldrick, 1997)'
_computing_structure_solution 'SHELXS-97 (Sheldrick, 1990)'
_diffrn_ambient_temperature 123
_diffrn_detector_area_resol_mean 7.314
_diffrn_measured_fraction_theta_full 0.981
_diffrn_measured_fraction_theta_max 0.981
_diffrn_measurement_device_type 'Rigaku Saturn70'
_diffrn_measurement_method \w
_diffrn_radiation_type 'Mo K\a'
_diffrn_radiation_wavelength 0.71075
_diffrn_reflns_av_R_equivalents 0.0613
_diffrn_reflns_limit_h_max 17
_diffrn_reflns_limit_h_min -22
_diffrn_reflns_limit_k_max 35
_diffrn_reflns_limit_k_min -35
_diffrn_reflns_limit_l_max 28
_diffrn_reflns_limit_l_min -27
_diffrn_reflns_number 38445
_diffrn_reflns_theta_full 27.49
_diffrn_reflns_theta_max 27.49
_diffrn_standards_number 0
_exptl_absorpt_coefficient_mu 0.551
_exptl_absorpt_correction_type none
_exptl_crystal_colour 'yellow brown'
_exptl_crystal_density_diffrn 1.474
_exptl_crystal_density_method 'not measured'
_exptl_crystal_description block
_exptl_crystal_F_000 4544
_exptl_crystal_size_max 0.300
_exptl_crystal_size_mid 0.200
_exptl_crystal_size_min 0.100
_refine_diff_density_max 0.717
_refine_diff_density_min -0.528
_refine_diff_density_rms 0.070
_refine_ls_extinction_method none
_refine_ls_goodness_of_fit_ref 1.079
_refine_ls_hydrogen_treatment mixed
_refine_ls_matrix_type full
_refine_ls_number_parameters 710
_refine_ls_number_reflns 11155
_refine_ls_number_restraints 0
_refine_ls_restrained_S_all 1.079
_refine_ls_R_factor_all 0.0625
_refine_ls_R_factor_gt 0.0500
_refine_ls_shift/su_max 0.001
_refine_ls_shift/su_mean 0.000
_refine_ls_structure_factor_coef Fsqd
_refine_ls_weighting_details 'calc w=1/[\s^2^(Fo^2^)+(0.0536P)^2^+13.7305P] where P=(Fo^2^+2Fc^2^)/3'
_refine_ls_weighting_scheme calc
_refine_ls_wR_factor_gt 0.1177
_refine_ls_wR_factor_ref 0.1273
_reflns_number_gt 9234
_reflns_number_total 11155
_reflns_threshold_expression F^2^>2.0\s(F^2^)
_cod_data_source_file c3dt33011g.txt
_cod_data_source_block Ni-1
_cod_original_cell_volume 9919(2)
_cod_database_code 7021229

loop_
_symmetry_equiv_pos_as_xyz
'x, y, z'
'-x, y, -z+1/2'
'x+1/2, y+1/2, z'
'-x+1/2, y+1/2, -z+1/2'
'-x, -y, -z'
'x, -y, z-1/2'
'-x+1/2, -y+1/2, -z'
'x+1/2, -y+1/2, z-1/2'

loop_
_atom_site_label
_atom_site_type_symbol
_atom_site_fract_x
_atom_site_fract_y
_atom_site_fract_z
_atom_site_U_iso_or_equiv
_atom_site_adp_type
_atom_site_occupancy
_atom_site_symmetry_multiplicity
_atom_site_calc_flag
_atom_site_refinement_flags
_atom_site_disorder_assembly
_atom_site_disorder_group
Ni1 Ni 0.477167(16) 0.770647(10) 0.331316(12) 0.01839(9) Uani 1 1 d . . .
Cl1 Cl 0.5000 0.82354(3) 0.2500 0.02176(15) Uani 1 2 d S . .
N1 N 0.35204(11) 0.77555(6) 0.30310(8) 0.0204(4) Uani 1 1 d . . .
N2 N 0.45275(10) 0.82667(6) 0.38293(8) 0.0195(4) Uani 1 1 d . . .
N3 N 0.59167(11) 0.78706(7) 0.38662(8) 0.0203(4) Uani 1 1 d . . .
N4 N 0.50083(10) 0.70865(6) 0.28172(8) 0.0194(4) Uani 1 1 d . . .
N5 N 0.47526(11) 0.71574(7) 0.39810(8) 0.0213(4) Uani 1 1 d . . .
N6 N 0.46841(13) 0.73612(8) 0.59048(9) 0.0322(5) Uani 1 1 d . . .
H6 H 0.4324 0.7465 0.5595 0.039 Uiso 1 1 calc R . .
O1 O 0.45632(11) 0.89745(7) 0.58313(7) 0.0356(4) Uani 1 1 d . . .
O2 O 0.58300(11) 0.69289(7) 0.61593(8) 0.0386(4) Uani 1 1 d . . .
C1 C 0.30310(14) 0.74719(9) 0.26192(10) 0.0248(5) Uani 1 1 d . . .
H1 H 0.3235 0.7187 0.2480 0.030 Uiso 1 1 calc R . .
C2 C 0.22359(14) 0.75827(9) 0.23916(11) 0.0288(5) Uani 1 1 d . . .
H2 H 0.1916 0.7382 0.2098 0.035 Uiso 1 1 calc R . .
C3 C 0.19283(14) 0.79981(9) 0.26101(11) 0.0275(5) Uani 1 1 d . . .
H3 H 0.1401 0.8088 0.2454 0.033 Uiso 1 1 calc R . .
C4 C 0.24128(14) 0.82804(9) 0.30651(11) 0.0255(5) Uani 1 1 d . . .
H4 H 0.2207 0.8553 0.3233 0.031 Uiso 1 1 calc R . .
C5 C 0.32041(13) 0.81528(8) 0.32659(10) 0.0209(4) Uani 1 1 d . . .
C6 C 0.37786(13) 0.84326(8) 0.37404(10) 0.0200(4) Uani 1 1 d . . .
C7 C 0.35907(13) 0.88257(8) 0.40904(10) 0.0224(4) Uani 1 1 d . . .
H7 H 0.3072 0.8945 0.4021 0.027 Uiso 1 1 calc R . .
C8 C 0.41863(13) 0.90380(8) 0.45452(10) 0.0219(4) Uani 1 1 d . . .
C9 C 0.49662(13) 0.88574(8) 0.46220(10) 0.0237(5) Uani 1 1 d . . .
H9 H 0.5377 0.8995 0.4920 0.028 Uiso 1 1 calc R . .
C10 C 0.51188(13) 0.84729(8) 0.42502(10) 0.0205(4) Uani 1 1 d . . .
C11 C 0.59116(13) 0.82473(8) 0.42697(10) 0.0202(4) Uani 1 1 d . . .
C12 C 0.65990(14) 0.83982(9) 0.46829(11) 0.0268(5) Uani 1 1 d . . .
H12 H 0.6580 0.8651 0.4966 0.032 Uiso 1 1 calc R . .
C13 C 0.73133(14) 0.81670(9) 0.46669(12) 0.0300(5) Uani 1 1 d . . .
H13 H 0.7782 0.8266 0.4936 0.036 Uiso 1 1 calc R . .
C14 C 0.73249(14) 0.77885(9) 0.42482(11) 0.0275(5) Uani 1 1 d . . .
H14 H 0.7800 0.7632 0.4225 0.033 Uiso 1 1 calc R . .
C15 C 0.66135(13) 0.76485(8) 0.38658(11) 0.0240(5) Uani 1 1 d . . .
H15 H 0.6618 0.7386 0.3594 0.029 Uiso 1 1 calc R . .
C16 C 0.47924(13) 0.72534(8) 0.45949(10) 0.0216(4) Uani 1 1 d . . .
H16 H 0.4548 0.7535 0.4703 0.026 Uiso 1 1 calc R . .
C17 C 0.51806(13) 0.69541(8) 0.50766(10) 0.0228(4) Uani 1 1 d . . .
C18 C 0.55492(13) 0.65392(8) 0.49081(10) 0.0250(5) Uani 1 1 d . . .
H18 H 0.5836 0.6338 0.5220 0.030 Uiso 1 1 calc R . .
C19 C 0.54910(13) 0.64247(8) 0.42757(10) 0.0240(5) Uani 1 1 d . . .
H19 H 0.5727 0.6144 0.4158 0.029 Uiso 1 1 calc R . .
C20 C 0.50712(12) 0.67387(8) 0.38199(10) 0.0200(4) Uani 1 1 d . . .
C21 C 0.50030(12) 0.66687(8) 0.31272(10) 0.0193(4) Uani 1 1 d . . .
C22 C 0.49630(12) 0.62078(8) 0.28202(10) 0.0205(4) Uani 1 1 d . . .
C23 C 0.48576(13) 0.57613(8) 0.31189(11) 0.0237(4) Uani 1 1 d . . .
H23 H 0.4755 0.5758 0.3526 0.028 Uiso 1 1 calc R . .
C24 C 0.49087(14) 0.53342(8) 0.28027(11) 0.0286(5) Uani 1 1 d . . .
H24 H 0.4821 0.5040 0.2992 0.034 Uiso 1 1 calc R . .
C25 C 0.40067(13) 0.94433(8) 0.49465(11) 0.0242(5) Uani 1 1 d . . .
C26 C 0.35922(14) 0.98526(8) 0.46825(11) 0.0274(5) Uani 1 1 d . . .
H26 H 0.3432 0.9875 0.4245 0.033 Uiso 1 1 calc R . .
C27 C 0.34128(15) 1.02273(9) 0.50593(12) 0.0317(5) Uani 1 1 d . . .
H27 H 0.3127 1.0497 0.4877 0.038 Uiso 1 1 calc R . .
C28 C 0.36621(16) 1.01975(9) 0.57093(12) 0.0355(6) Uani 1 1 d . . .
H28 H 0.3553 1.0452 0.5963 0.043 Uiso 1 1 calc R . .
C29 C 0.40739(16) 0.97913(10) 0.59870(12) 0.0358(6) Uani 1 1 d . . .
H29 H 0.4242 0.9775 0.6425 0.043 Uiso 1 1 calc R . .
C30 C 0.42338(14) 0.94091(9) 0.56104(11) 0.0294(5) Uani 1 1 d . . .
C31 C 0.48756(16) 0.89127(10) 0.64967(11) 0.0356(6) Uani 1 1 d . . .
H31A H 0.4473 0.8992 0.6739 0.043 Uiso 1 1 calc R . .
H31B H 0.5334 0.9122 0.6635 0.043 Uiso 1 1 calc R . .
C32 C 0.51133(15) 0.83861(11) 0.65854(12) 0.0352(6) Uani 1 1 d . . .
H32A H 0.5481 0.8349 0.6989 0.042 Uiso 1 1 calc R . .
H32B H 0.5394 0.8292 0.6256 0.042 Uiso 1 1 calc R . .
C33 C 0.44084(15) 0.80424(10) 0.65675(11) 0.0343(6) Uani 1 1 d . . .
H33A H 0.4186 0.8099 0.6941 0.041 Uiso 1 1 calc R . .
H33B H 0.3998 0.8120 0.6200 0.041 Uiso 1 1 calc R . .
C34 C 0.46207(17) 0.75058(11) 0.65412(11) 0.0368(6) Uani 1 1 d . . .
H34A H 0.5125 0.7445 0.6830 0.044 Uiso 1 1 calc R . .
H34B H 0.4214 0.7311 0.6678 0.044 Uiso 1 1 calc R . .
C35 C 0.52590(14) 0.70806(9) 0.57695(10) 0.0255(5) Uani 1 1 d . . .
P1 P 0.75665(4) 0.62299(2) 0.34882(3) 0.02792(14) Uani 1 1 d . . .
F1 F 0.71879(9) 0.60979(6) 0.40924(7) 0.0384(4) Uani 1 1 d . . .
F2 F 0.67446(9) 0.64926(6) 0.31669(8) 0.0470(4) Uani 1 1 d . . .
F3 F 0.72461(13) 0.57330(6) 0.31672(9) 0.0594(5) Uani 1 1 d . . .
F4 F 0.79428(10) 0.63687(6) 0.28945(7) 0.0438(4) Uani 1 1 d . . .
F5 F 0.83821(10) 0.59812(7) 0.38319(8) 0.0503(4) Uani 1 1 d . . .
F6 F 0.78770(10) 0.67377(6) 0.38107(8) 0.0437(4) Uani 1 1 d . . .
P2 P 0.2500 0.7500 0.5000 0.0351(2) Uani 1 2 d S . .
F7 F 0.32115(10) 0.78811(7) 0.50108(9) 0.0512(4) Uani 1 1 d . A .
F8 F 0.18751(14) 0.79225(10) 0.50407(19) 0.0507(15) Uani 0.724(12) 1 d P A 1
F9 F 0.2262(2) 0.75122(14) 0.42487(11) 0.0546(15) Uani 0.724(12) 1 d P A 1
F10 F 0.2739(8) 0.7246(4) 0.4415(5) 0.080(6) Uani 0.276(12) 1 d P A 2
F11 F 0.1996(5) 0.7889(3) 0.4550(6) 0.079(7) Uani 0.276(12) 1 d P A 2
CS1 C 0.22712(19) 0.90050(12) 0.53263(17) 0.0540(8) Uani 1 1 d . . .
HS1A H 0.2489 0.9328 0.5362 0.081 Uiso 1 1 calc R . .
HS1B H 0.1940 0.8962 0.4914 0.081 Uiso 1 1 calc R . .
HS1C H 0.2698 0.8772 0.5386 0.081 Uiso 1 1 calc R . .
CS2 C 0.17857(16) 0.89310(10) 0.58178(13) 0.0367(6) Uani 1 1 d . . .
CS3 C 0.2166(2) 0.86857(16) 0.64145(16) 0.0667(10) Uani 1 1 d . . .
HS3A H 0.2251 0.8348 0.6332 0.100 Uiso 1 1 calc R . .
HS3B H 0.1824 0.8712 0.6715 0.100 Uiso 1 1 calc R . .
HS3C H 0.2669 0.8838 0.6584 0.100 Uiso 1 1 calc R . .
OS1 O 0.11013(12) 0.90738(10) 0.57346(10) 0.0566(6) Uani 1 1 d . . .
CS4 C 0.59781(12) 0.47583(7) 0.42045(8) 0.0467(7) Uani 1 1 d G . .
CS5 C 0.64916(10) 0.48165(7) 0.37864(10) 0.0536(8) Uani 1 1 d G . .
HS5 H 0.6874 0.5062 0.3853 0.064 Uiso 1 1 calc R . .
CS6 C 0.64342(12) 0.45073(8) 0.32688(9) 0.0570(9) Uani 1 1 d G . .
HS6 H 0.6778 0.4546 0.2989 0.068 Uiso 1 1 calc R . .
CS7 C 0.58633(13) 0.41400(7) 0.31692(9) 0.0588(9) Uani 1 1 d G . .
HS7 H 0.5825 0.3933 0.2823 0.071 Uiso 1 1 calc R . .
CS8 C 0.53498(11) 0.40818(6) 0.35873(10) 0.0535(8) Uani 1 1 d G . .
HS8 H 0.4968 0.3836 0.3521 0.064 Uiso 1 1 calc R . .
CS9 C 0.54072(11) 0.43909(7) 0.41049(9) 0.0502(8) Uani 1 1 d G . .
HS9 H 0.5064 0.4352 0.4385 0.060 Uiso 1 1 calc R . .
CS10 C 0.6027(2) 0.51013(14) 0.47575(18) 0.0674(10) Uani 1 1 d . . .
HS0A H 0.6485 0.5309 0.4785 0.101 Uiso 1 1 calc R . .
HS0B H 0.6076 0.4917 0.5141 0.101 Uiso 1 1 calc R . .
HS0C H 0.5552 0.5297 0.4698 0.101 Uiso 1 1 calc R . .
CS12 C 0.3234(3) 1.0289(2) 0.7323(3) 0.042(2) Uani 0.605(9) 1 d PG B 3
CS13 C 0.2490(4) 1.0122(2) 0.7012(4) 0.052(2) Uani 0.605(9) 1 d PG B 3
HS13 H 0.2343 0.9801 0.7062 0.062 Uiso 0.605(9) 1 calc PR B 3
CS14 C 0.1967(3) 1.0436(3) 0.6626(4) 0.070(4) Uani 0.605(9) 1 d PG B 3
HS14 H 0.1469 1.0324 0.6418 0.084 Uiso 0.605(9) 1 calc PR B 3
CS15 C 0.2188(4) 1.0916(3) 0.6551(4) 0.062(3) Uani 0.605(9) 1 d PG B 3
HS15 H 0.1838 1.1126 0.6293 0.075 Uiso 0.605(9) 1 calc PR B 3
CS16 C 0.2932(5) 1.10828(17) 0.6862(3) 0.0492(19) Uani 0.605(9) 1 d PG B 3
HS16 H 0.3080 1.1404 0.6812 0.059 Uiso 0.605(9) 1 calc PR B 3
CS17 C 0.3455(3) 1.0769(3) 0.7248(3) 0.0418(16) Uani 0.605(9) 1 d PG B 3
HS17 H 0.3953 1.0881 0.7456 0.050 Uiso 0.605(9) 1 calc PR B 3
CS18 C 0.3795(4) 0.9968(3) 0.7757(3) 0.062(2) Uani 0.605(9) 1 d P B 3
HS1D H 0.4277 1.0143 0.7924 0.093 Uiso 0.605(9) 1 calc PR B 3
HS1E H 0.3918 0.9688 0.7528 0.093 Uiso 0.605(9) 1 calc PR B 3
HS1F H 0.3551 0.9864 0.8098 0.093 Uiso 0.605(9) 1 calc PR B 3
CS19 C 0.3352(6) 1.0448(6) 0.7349(5) 0.059(4) Uani 0.395(9) 1 d PG B 4
CS20 C 0.2852(11) 1.0048(3) 0.7194(8) 0.078(6) Uani 0.395(9) 1 d PG B 4
HS20 H 0.3006 0.9745 0.7369 0.093 Uiso 0.395(9) 1 calc PR B 4
CS21 C 0.2123(9) 1.0101(5) 0.6776(9) 0.101(7) Uani 0.395(9) 1 d PG B 4
HS21 H 0.1789 0.9833 0.6673 0.121 Uiso 0.395(9) 1 calc PR B 4
CS22 C 0.1892(5) 1.0554(7) 0.6515(7) 0.072(5) Uani 0.395(9) 1 d PG B 4
HS22 H 0.1404 1.0590 0.6236 0.087 Uiso 0.395(9) 1 calc PR B 4
CS23 C 0.2391(8) 1.0954(4) 0.6670(5) 0.051(3) Uani 0.395(9) 1 d PG B 4
HS23 H 0.2237 1.1257 0.6495 0.061 Uiso 0.395(9) 1 calc PR B 4
CS24 C 0.3121(6) 1.0901(4) 0.7087(5) 0.041(3) Uani 0.395(9) 1 d PG B 4
HS24 H 0.3455 1.1169 0.7191 0.049 Uiso 0.395(9) 1 calc PR B 4
CS25 C 0.4134(7) 1.0412(6) 0.7768(5) 0.087(5) Uani 0.395(9) 1 d P B 4
HS2A H 0.4379 1.0728 0.7818 0.131 Uiso 0.395(9) 1 calc PR B 4
HS2B H 0.4464 1.0193 0.7587 0.131 Uiso 0.395(9) 1 calc PR B 4
HS2C H 0.4074 1.0291 0.8173 0.131 Uiso 0.395(9) 1 calc PR B 4

loop_
_atom_site_aniso_label
_atom_site_aniso_U_11
_atom_site_aniso_U_22
_atom_site_aniso_U_33
_atom_site_aniso_U_23
_atom_site_aniso_U_13
_atom_site_aniso_U_12
Ni1 0.02014(16) 0.01890(14) 0.01609(14) -0.00029(10) 0.00355(11) 0.00088(10)
Cl1 0.0272(4) 0.0199(3) 0.0187(3) 0.000 0.0058(3) 0.000
N1 0.0211(9) 0.0224(9) 0.0178(8) -0.0003(7) 0.0041(7) -0.0013(7)
N2 0.0206(9) 0.0201(9) 0.0175(8) -0.0010(7) 0.0029(7) 0.0003(7)
N3 0.0214(9) 0.0229(9) 0.0166(8) 0.0003(7) 0.0044(7) 0.0011(7)
N4 0.0202(9) 0.0210(9) 0.0170(9) -0.0007(7) 0.0040(7) -0.0004(7)
N5 0.0217(9) 0.0215(9) 0.0205(9) 0.0019(7) 0.0039(7) -0.0004(7)
N6 0.0349(12) 0.0468(13) 0.0143(9) 0.0019(9) 0.0036(8) 0.0084(9)
O1 0.0465(11) 0.0397(10) 0.0184(8) -0.0026(7) 0.0015(7) 0.0152(8)
O2 0.0354(10) 0.0529(12) 0.0237(9) 0.0019(8) -0.0029(7) 0.0095(9)
C1 0.0269(12) 0.0273(11) 0.0200(11) -0.0036(9) 0.0048(9) -0.0049(9)
C2 0.0262(12) 0.0356(13) 0.0230(11) -0.0035(10) 0.0016(9) -0.0068(10)
C3 0.0184(11) 0.0361(13) 0.0267(11) -0.0005(10) 0.0013(9) -0.0011(9)
C4 0.0241(12) 0.0283(11) 0.0236(11) -0.0022(9) 0.0038(9) 0.0015(9)
C5 0.0217(11) 0.0234(10) 0.0175(10) 0.0013(8) 0.0036(8) 0.0009(8)
C6 0.0192(10) 0.0233(10) 0.0175(10) 0.0017(8) 0.0035(8) 0.0015(8)
C7 0.0216(11) 0.0264(11) 0.0187(10) -0.0004(8) 0.0028(8) 0.0033(9)
C8 0.0246(11) 0.0228(10) 0.0186(10) -0.0018(8) 0.0054(8) -0.0002(9)
C9 0.0223(11) 0.0266(11) 0.0215(11) -0.0033(9) 0.0027(9) -0.0018(9)
C10 0.0219(11) 0.0220(10) 0.0175(10) -0.0003(8) 0.0035(8) 0.0001(8)
C11 0.0206(11) 0.0220(10) 0.0182(10) 0.0003(8) 0.0040(8) 0.0014(8)
C12 0.0273(12) 0.0259(11) 0.0257(11) -0.0030(9) 0.0019(9) 0.0020(9)
C13 0.0224(12) 0.0314(12) 0.0330(13) -0.0023(10) -0.0019(10) -0.0006(9)
C14 0.0224(12) 0.0306(12) 0.0284(12) -0.0003(10) 0.0029(9) 0.0039(9)
C15 0.0229(11) 0.0267(11) 0.0227(11) 0.0007(9) 0.0054(9) 0.0049(9)
C16 0.0204(11) 0.0260(11) 0.0188(10) 0.0004(8) 0.0051(8) 0.0009(8)
C17 0.0211(11) 0.0277(11) 0.0195(10) 0.0028(9) 0.0035(8) -0.0044(9)
C18 0.0222(11) 0.0303(12) 0.0208(10) 0.0086(9) 0.0004(9) -0.0005(9)
C19 0.0223(11) 0.0232(11) 0.0263(11) 0.0030(9) 0.0041(9) 0.0022(9)
C20 0.0187(10) 0.0217(10) 0.0198(10) 0.0002(8) 0.0041(8) -0.0013(8)
C21 0.0150(10) 0.0213(10) 0.0215(10) 0.0035(8) 0.0031(8) 0.0027(8)
C22 0.0164(10) 0.0231(10) 0.0215(11) 0.0003(8) 0.0024(8) 0.0010(8)
C23 0.0232(11) 0.0223(10) 0.0255(11) 0.0033(9) 0.0046(9) -0.0001(8)
C24 0.0317(13) 0.0198(10) 0.0338(13) 0.0057(9) 0.0053(10) -0.0015(9)
C25 0.0230(11) 0.0253(11) 0.0246(11) -0.0055(9) 0.0057(9) -0.0001(9)
C26 0.0310(13) 0.0261(11) 0.0258(11) -0.0028(9) 0.0075(10) -0.0009(9)
C27 0.0371(14) 0.0232(11) 0.0363(13) -0.0040(10) 0.0106(11) 0.0026(10)
C28 0.0427(15) 0.0309(13) 0.0353(14) -0.0120(11) 0.0138(11) 0.0010(11)
C29 0.0395(15) 0.0428(15) 0.0252(12) -0.0088(11) 0.0068(11) 0.0033(12)
C30 0.0287(13) 0.0343(13) 0.0249(11) -0.0053(10) 0.0049(10) 0.0036(10)
C31 0.0361(14) 0.0486(16) 0.0207(11) -0.0031(11) 0.0028(10) 0.0014(12)
C32 0.0285(13) 0.0537(16) 0.0220(12) 0.0034(11) 0.0017(10) 0.0046(11)
C33 0.0311(13) 0.0517(16) 0.0217(11) -0.0039(11) 0.0090(10) 0.0015(11)
C34 0.0428(16) 0.0515(16) 0.0181(11) 0.0015(11) 0.0107(11) 0.0011(12)
C35 0.0245(12) 0.0309(12) 0.0198(11) 0.0034(9) 0.0017(9) -0.0046(9)
P1 0.0283(3) 0.0268(3) 0.0282(3) 0.0004(2) 0.0047(3) 0.0012(2)
F1 0.0338(8) 0.0459(9) 0.0373(8) 0.0075(7) 0.0115(7) 0.0036(7)
F2 0.0267(8) 0.0563(10) 0.0534(10) 0.0202(8) -0.0029(7) 0.0012(7)
F3 0.0875(14) 0.0363(9) 0.0590(11) -0.0148(8) 0.0258(10) -0.0203(9)
F4 0.0471(10) 0.0537(10) 0.0329(8) 0.0015(7) 0.0132(7) -0.0074(8)
F5 0.0371(9) 0.0591(11) 0.0575(11) 0.0206(9) 0.0160(8) 0.0208(8)
F6 0.0484(10) 0.0373(9) 0.0444(9) -0.0086(7) 0.0069(7) -0.0095(7)
P2 0.0267(5) 0.0426(5) 0.0346(5) -0.0015(4) 0.0031(4) -0.0031(4)
F7 0.0369(9) 0.0541(11) 0.0626(11) -0.0026(9) 0.0098(8) -0.0124(8)
F8 0.0314(13) 0.0479(15) 0.070(4) -0.0062(16) 0.0037(14) 0.0004(10)
F9 0.046(2) 0.083(3) 0.0311(13) 0.0014(14) 0.0005(11) -0.012(2)
F10 0.091(11) 0.088(8) 0.073(9) -0.036(7) 0.043(9) -0.022(8)
F11 0.048(5) 0.072(7) 0.098(13) 0.040(8) -0.034(6) -0.008(5)
CS1 0.0458(18) 0.0492(18) 0.075(2) 0.0140(16) 0.0311(16) 0.0035(14)
CS2 0.0294(14) 0.0418(15) 0.0381(14) -0.0028(12) 0.0048(11) -0.0094(11)
CS3 0.068(2) 0.087(3) 0.0426(18) 0.0065(18) 0.0059(17) 0.015(2)
OS1 0.0338(12) 0.0882(18) 0.0503(13) 0.0065(12) 0.0147(10) -0.0001(11)
CS4 0.0434(17) 0.0465(17) 0.0495(17) 0.0187(14) 0.0079(13) 0.0072(13)
CS5 0.0373(17) 0.0557(19) 0.066(2) 0.0258(17) 0.0071(15) 0.0057(14)
CS6 0.0429(18) 0.067(2) 0.065(2) 0.0240(18) 0.0200(16) 0.0186(16)
CS7 0.060(2) 0.058(2) 0.057(2) 0.0049(17) 0.0088(17) 0.0297(17)
CS8 0.0500(19) 0.0425(17) 0.066(2) 0.0152(16) 0.0073(16) 0.0033(14)
CS9 0.0484(18) 0.0528(18) 0.0510(18) 0.0166(15) 0.0141(14) -0.0026(14)
CS10 0.074(3) 0.056(2) 0.070(2) 0.0047(19) 0.009(2) 0.0022(19)
CS12 0.044(4) 0.055(5) 0.032(3) 0.010(3) 0.018(3) 0.017(4)
CS13 0.060(6) 0.052(4) 0.051(4) 0.002(3) 0.028(4) -0.010(4)
CS14 0.051(5) 0.114(10) 0.044(4) -0.011(5) 0.004(4) -0.010(5)
CS15 0.063(5) 0.075(8) 0.052(4) 0.019(4) 0.018(4) 0.028(5)
CS16 0.078(6) 0.036(3) 0.038(4) 0.005(2) 0.022(4) 0.015(3)
CS17 0.058(4) 0.035(4) 0.038(3) -0.004(3) 0.022(3) 0.002(3)
CS18 0.064(4) 0.079(5) 0.049(3) 0.024(3) 0.027(3) 0.023(4)
CS19 0.068(8) 0.076(11) 0.040(6) -0.008(7) 0.022(5) 0.009(7)
CS20 0.089(12) 0.055(7) 0.117(14) -0.042(8) 0.085(11) -0.041(8)
CS21 0.103(14) 0.077(10) 0.146(18) -0.053(11) 0.079(13) -0.025(9)
CS22 0.054(9) 0.100(13) 0.069(10) -0.032(9) 0.027(6) 0.005(8)
CS23 0.049(7) 0.059(8) 0.048(6) -0.003(5) 0.017(5) 0.012(6)
CS24 0.058(7) 0.030(5) 0.039(6) -0.007(4) 0.019(5) 0.004(5)
CS25 0.069(7) 0.144(14) 0.047(5) -0.020(7) 0.006(5) 0.040(8)

loop_
_atom_type_symbol
_atom_type_description
_atom_type_scat_dispersion_real
_atom_type_scat_dispersion_imag
_atom_type_scat_source
C C 0.0033 0.0016 'International Tables Vol C Tables 4.2.6.8 and 6.1.1.4'
H H 0.0000 0.0000 'International Tables Vol C Tables 4.2.6.8 and 6.1.1.4'
N N 0.0061 0.0033 'International Tables Vol C Tables 4.2.6.8 and 6.1.1.4'
O O 0.0106 0.0060 'International Tables Vol C Tables 4.2.6.8 and 6.1.1.4'
Ni Ni 0.3393 1.1124 'International Tables Vol C Tables 4.2.6.8 and 6.1.1.4'
Cl Cl 0.1484 0.1585 'International Tables Vol C Tables 4.2.6.8 and 6.1.1.4'
P P 0.1023 0.0942 'International Tables Vol C Tables 4.2.6.8 and 6.1.1.4'
F F 0.0171 0.0103 'International Tables Vol C Tables 4.2.6.8 and 6.1.1.4'

loop_
_geom_angle_atom_site_label_1
_geom_angle_atom_site_label_2
_geom_angle_atom_site_label_3
_geom_angle
_geom_angle_site_symmetry_1
_geom_angle_site_symmetry_3
N2 Ni1 N5 97.91(7) . .
N2 Ni1 N4 176.13(7) . .
N5 Ni1 N4 78.30(7) . .
N2 Ni1 N1 78.23(7) . .
N5 Ni1 N1 95.04(7) . .
N4 Ni1 N1 101.24(7) . .
N2 Ni1 N3 78.26(7) . .
N5 Ni1 N3 84.71(7) . .
N4 Ni1 N3 101.97(7) . .
N1 Ni1 N3 156.23(7) . .
N2 Ni1 Cl1 91.43(5) . .
N5 Ni1 Cl1 168.57(5) . .
N4 Ni1 Cl1 92.42(5) . .
N1 Ni1 Cl1 93.30(5) . .
N3 Ni1 Cl1 90.78(5) . .
Ni1 Cl1 Ni1 104.40(3) . 2_655
C1 N1 C5 118.09(19) . .
C1 N1 Ni1 128.01(15) . .
C5 N1 Ni1 113.65(14) . .
C6 N2 C10 121.53(18) . .
C6 N2 Ni1 119.13(14) . .
C10 N2 Ni1 119.33(14) . .
C15 N3 C11 118.08(19) . .
C15 N3 Ni1 128.48(15) . .
C11 N3 Ni1 113.43(14) . .
C21 N4 N4 120.28(12) . 2_655
C21 N4 Ni1 115.05(14) . .
N4 N4 Ni1 123.11(6) 2_655 .
C16 N5 C20 118.76(19) . .
C16 N5 Ni1 122.35(15) . .
C20 N5 Ni1 111.96(14) . .
C35 N6 C34 124.5(2) . .
C30 O1 C31 119.72(19) . .
N1 C1 C2 123.0(2) . .
C3 C2 C1 118.5(2) . .
C2 C3 C4 119.3(2) . .
C5 C4 C3 119.2(2) . .
N1 C5 C4 121.7(2) . .
N1 C5 C6 114.51(18) . .
C4 C5 C6 123.8(2) . .
N2 C6 C7 120.46(19) . .
N2 C6 C5 113.86(18) . .
C7 C6 C5 125.66(19) . .
C8 C7 C6 119.4(2) . .
C7 C8 C9 118.6(2) . .
C7 C8 C25 121.2(2) . .
C9 C8 C25 120.19(19) . .
C10 C9 C8 119.3(2) . .
N2 C10 C9 120.7(2) . .
N2 C10 C11 113.74(18) . .
C9 C10 C11 125.6(2) . .
N3 C11 C12 121.76(19) . .
N3 C11 C10 115.23(18) . .
C12 C11 C10 122.98(19) . .
C13 C12 C11 119.0(2) . .
C14 C13 C12 119.5(2) . .
C15 C14 C13 118.2(2) . .
N3 C15 C14 123.4(2) . .
N5 C16 C17 123.1(2) . .
C16 C17 C18 117.8(2) . .
C16 C17 C35 122.5(2) . .
C18 C17 C35 119.6(2) . .
C19 C18 C17 120.0(2) . .
C18 C19 C20 118.6(2) . .
N5 C20 C19 121.6(2) . .
N5 C20 C21 114.58(18) . .
C19 C20 C21 123.59(19) . .
N4 C21 C22 122.56(19) . .
N4 C21 C20 112.74(18) . .
C22 C21 C20 124.66(18) . .
C22 C22 C23 119.39(13) 2_655 .
C22 C22 C21 116.71(12) 2_655 .
C23 C22 C21 123.90(19) . .
C24 C23 C22 119.3(2) . .
C23 C24 C24 120.85(14) . 2_655
C26 C25 C30 118.9(2) . .
C26 C25 C8 121.2(2) . .
C30 C25 C8 119.8(2) . .
C27 C26 C25 121.1(2) . .
C28 C27 C26 119.5(2) . .
C27 C28 C29 120.7(2) . .
C30 C29 C28 119.9(2) . .
O1 C30 C29 125.0(2) . .
O1 C30 C25 115.0(2) . .
C29 C30 C25 119.9(2) . .
O1 C31 C32 106.1(2) . .
C31 C32 C33 113.6(2) . .
C34 C33 C32 114.0(2) . .
N6 C34 C33 111.3(2) . .
O2 C35 N6 124.7(2) . .
O2 C35 C17 119.9(2) . .
N6 C35 C17 115.4(2) . .
F3 P1 F4 90.88(10) . .
F3 P1 F5 91.54(11) . .
F4 P1 F5 91.02(9) . .
F3 P1 F6 179.06(11) . .
F4 P1 F6 89.32(9) . .
F5 P1 F6 89.38(10) . .
F3 P1 F2 90.21(11) . .
F4 P1 F2 90.40(9) . .
F5 P1 F2 177.74(11) . .
F6 P1 F2 88.87(9) . .
F3 P1 F1 89.97(10) . .
F4 P1 F1 179.12(10) . .
F5 P1 F1 89.16(9) . .
F6 P1 F1 89.82(9) . .
F2 P1 F1 89.40(9) . .
F10 P2 F10 179.997(3) 7_566 .
F10 P2 F11 89.7(6) 7_566 .
F10 P2 F11 90.3(6) . .
F10 P2 F11 90.3(6) 7_566 7_566
F10 P2 F11 89.7(6) . 7_566
F11 P2 F11 180.0(6) . 7_566
F10 P2 F9 40.8(5) 7_566 7_566
F10 P2 F9 139.2(5) . 7_566
F11 P2 F9 129.6(5) . 7_566
F11 P2 F9 50.4(5) 7_566 7_566
F10 P2 F9 139.2(5) 7_566 .
F10 P2 F9 40.8(5) . .
F11 P2 F9 50.4(5) . .
F11 P2 F9 129.6(5) 7_566 .
F9 P2 F9 179.997(1) 7_566 .
F10 P2 F8 49.0(5) 7_566 .
F10 P2 F8 131.1(5) . .
F11 P2 F8 41.5(5) . .
F11 P2 F8 138.5(5) 7_566 .
F9 P2 F8 89.70(18) 7_566 .
F9 P2 F8 90.30(18) . .
F10 P2 F8 131.1(5) 7_566 7_566
F10 P2 F8 48.9(5) . 7_566
F11 P2 F8 138.5(5) . 7_566
F11 P2 F8 41.5(5) 7_566 7_566
F9 P2 F8 90.30(18) 7_566 7_566
F9 P2 F8 89.70(18) . 7_566
F8 P2 F8 179.999(1) . 7_566
F10 P2 F7 91.1(3) 7_566 .
F10 P2 F7 88.9(3) . .
F11 P2 F7 83.4(3) . .
F11 P2 F7 96.6(3) 7_566 .
F9 P2 F7 87.86(12) 7_566 .
F9 P2 F7 92.14(12) . .
F8 P2 F7 92.29(12) . .
F8 P2 F7 87.71(12) 7_566 .
F10 P2 F7 88.9(3) 7_566 7_566
F10 P2 F7 91.1(3) . 7_566
F11 P2 F7 96.6(3) . 7_566
F11 P2 F7 83.4(3) 7_566 7_566
F9 P2 F7 92.14(12) 7_566 7_566
F9 P2 F7 87.86(12) . 7_566
F8 P2 F7 87.72(12) . 7_566
F8 P2 F7 92.29(12) 7_566 7_566
F7 P2 F7 179.996(1) . 7_566
OS1 CS2 CS3 121.0(3) . .
OS1 CS2 CS1 120.8(3) . .
CS3 CS2 CS1 118.1(3) . .
CS5 CS4 CS9 120.0 . .
CS5 CS4 CS10 120.0(2) . .
CS9 CS4 CS10 120.0(2) . .
CS6 CS5 CS4 120.0 . .
CS7 CS6 CS5 120.0 . .
CS6 CS7 CS8 120.0 . .
CS9 CS8 CS7 120.0 . .
CS8 CS9 CS4 120.0 . .
CS13 CS12 CS17 120.0 . .
CS13 CS12 CS18 121.2(6) . .
CS17 CS12 CS18 118.8(6) . .
CS14 CS13 CS12 120.0 . .
CS15 CS14 CS13 120.0 . .
CS14 CS15 CS16 120.0 . .
CS17 CS16 CS15 120.0 . .
CS16 CS17 CS12 120.0 . .
CS20 CS19 CS24 120.0 . .
CS20 CS19 CS25 122.5(14) . .
CS24 CS19 CS25 117.5(14) . .
CS19 CS20 CS21 120.0 . .
CS20 CS21 CS22 120.0 . .
CS23 CS22 CS21 120.0 . .
CS22 CS23 CS24 120.0 . .
CS23 CS24 CS19 120.0 . .

loop_
_geom_bond_atom_site_label_1
_geom_bond_atom_site_label_2
_geom_bond_distance
_geom_bond_site_symmetry_2
Ni1 N2 1.9922(18) .
Ni1 N5 2.0899(18) .
Ni1 N4 2.0932(17) .
Ni1 N1 2.1073(19) .
Ni1 N3 2.1243(18) .
Ni1 Cl1 2.3699(6) .
Cl1 Ni1 2.3699(6) 2_655
N1 C1 1.339(3) .
N1 C5 1.361(3) .
N2 C6 1.336(3) .
N2 C10 1.340(3) .
N3 C15 1.339(3) .
N3 C11 1.353(3) .
N4 C21 1.329(3) .
N4 N4 1.363(3) 2_655
N5 C16 1.338(3) .
N5 C20 1.348(3) .
N6 C35 1.328(3) .
N6 C34 1.454(3) .
O1 C30 1.364(3) .
O1 C31 1.436(3) .
O2 C35 1.225(3) .
C1 C2 1.383(3) .
C2 C3 1.379(3) .
C3 C4 1.386(3) .
C4 C5 1.380(3) .
C5 C6 1.481(3) .
C6 C7 1.392(3) .
C7 C8 1.391(3) .
C8 C9 1.401(3) .
C8 C25 1.480(3) .
C9 C10 1.382(3) .
C10 C11 1.484(3) .
C11 C12 1.387(3) .
C12 C13 1.384(3) .
C13 C14 1.380(3) .
C14 C15 1.379(3) .
C16 C17 1.384(3) .
C17 C18 1.386(3) .
C17 C35 1.513(3) .
C18 C19 1.383(3) .
C19 C20 1.392(3) .
C20 C21 1.487(3) .
C21 C22 1.423(3) .
C22 C22 1.412(4) 2_655
C22 C23 1.414(3) .
C23 C24 1.368(3) .
C24 C24 1.403(5) 2_655
C25 C26 1.388(3) .
C25 C30 1.409(3) .
C26 C27 1.384(3) .
C27 C28 1.382(4) .
C28 C29 1.388(4) .
C29 C30 1.388(3) .
C31 C32 1.504(4) .
C32 C33 1.526(4) .
C33 C34 1.521(4) .
P1 F3 1.5770(18) .
P1 F4 1.5919(16) .
P1 F5 1.5944(16) .
P1 F6 1.6002(16) .
P1 F2 1.6065(16) .
P1 F1 1.6098(16) .
P2 F10 1.567(8) 7_566
P2 F10 1.567(8) .
P2 F11 1.577(7) .
P2 F11 1.577(7) 7_566
P2 F9 1.589(2) 7_566
P2 F9 1.589(2) .
P2 F8 1.592(2) .
P2 F8 1.592(3) 7_566
P2 F7 1.6016(16) .
P2 F7 1.6016(16) 7_566
CS1 CS2 1.487(4) .
CS2 OS1 1.213(3) .
CS2 CS3 1.481(4) .
CS4 CS5 1.3900 .
CS4 CS9 1.3900 .
CS4 CS10 1.509(4) .
CS5 CS6 1.3900 .
CS6 CS7 1.3900 .
CS7 CS8 1.3900 .
CS8 CS9 1.3900 .
CS12 CS13 1.3900 .
CS12 CS17 1.3900 .
CS12 CS18 1.486(7) .
CS13 CS14 1.3900 .
CS14 CS15 1.3900 .
CS15 CS16 1.3900 .
CS16 CS17 1.3900 .
CS19 CS20 1.3900 .
CS19 CS24 1.3900 .
CS19 CS25 1.458(13) .
CS20 CS21 1.3900 .
CS21 CS22 1.3900 .
CS22 CS23 1.3900 .
CS23 CS24 1.3900 .
